data_4069599
loop_
_publ_author_name
'Ren, Shikuo'
'Chan, Hoi-Shan'
'Xie, Zuowei'

_publ_section_title
;
 Reaction of Zirconocene&#x2212;Carboryne Precursor with Alkynes: An
 Efficient Route to Zirconacyclopentenes Incorporating a Carboranyl Unit
;
_journal_issue 14
_journal_name_full Organometallics
_journal_page_first 4106
_journal_paper_doi 10.1021/om9002973
_journal_volume 28
_journal_year 2009
_chemical_formula_sum 'C21 H38 B10 Si Zr'
_chemical_formula_weight 517.92
_chemical_name_systematic
; 
 ? 
;
_space_group_IT_number 14
_symmetry_cell_setting monoclinic
_symmetry_space_group_name_Hall '-P 2yn'
_symmetry_space_group_name_H-M 'P 1 21/n 1'
_atom_sites_solution_hydrogens geom
_atom_sites_solution_primary direct
_atom_sites_solution_secondary difmap
_audit_creation_method SHELXL-97
_cell_angle_alpha 90.00
_cell_angle_beta 110.005(3)
_cell_angle_gamma 90.00
_cell_formula_units_Z 4
_cell_length_a 15.400(3)
_cell_length_b 9.7698(19)
_cell_length_c 19.293(4)
_cell_measurement_temperature 293(2)
_cell_volume 2727.6(9)
_computing_cell_refinement 'BRUKER SMART CCD DIFFRACTOMETER'
_computing_data_collection 'BRUKER SMART CCD DIFFRACTOMETER'
_computing_data_reduction 'BRUKER SMART CCD DIFFRACTOMETER'
_computing_molecular_graphics 'SIEMENS SHELXTL'
_computing_publication_material 'SIEMENS SHELXTL'
_computing_structure_refinement 'SHELXL-97 (Sheldrick, 1997)'
_computing_structure_solution 'SHELXS-97 (Sheldrick, 1990)'
_diffrn_ambient_temperature 293(2)
_diffrn_measured_fraction_theta_full 0.996
_diffrn_measured_fraction_theta_max 0.996
_diffrn_measurement_device_type 'BRUKER SMART CCD DIFFRACTOMETER'
_diffrn_measurement_method 'OMEGA SCAN'
_diffrn_radiation_monochromator graphite
_diffrn_radiation_source 'fine-focus sealed tube'
_diffrn_radiation_type MoK\a
_diffrn_radiation_wavelength 0.71073
_diffrn_reflns_av_R_equivalents 0.0397
_diffrn_reflns_av_sigmaI/netI 0.0457
_diffrn_reflns_limit_h_max 20
_diffrn_reflns_limit_h_min -19
_diffrn_reflns_limit_k_max 12
_diffrn_reflns_limit_k_min -12
_diffrn_reflns_limit_l_max 17
_diffrn_reflns_limit_l_min -25
_diffrn_reflns_number 18003
_diffrn_reflns_theta_full 28.02
_diffrn_reflns_theta_max 28.02
_diffrn_reflns_theta_min 1.47
_exptl_absorpt_coefficient_mu 0.456
_exptl_absorpt_correction_T_max 1.0000
_exptl_absorpt_correction_T_min 0.651711
_exptl_absorpt_correction_type SADABS
_exptl_crystal_colour orange
_exptl_crystal_density_diffrn 1.261
_exptl_crystal_density_method 'not measured'
_exptl_crystal_description block
_exptl_crystal_F_000 1072
_exptl_crystal_size_max 0.40
_exptl_crystal_size_mid 0.40
_exptl_crystal_size_min 0.30
_refine_diff_density_max 0.625
_refine_diff_density_min -0.277
_refine_diff_density_rms 0.068
_refine_ls_extinction_method none
_refine_ls_goodness_of_fit_ref 1.038
_refine_ls_hydrogen_treatment riding
_refine_ls_matrix_type full
_refine_ls_number_parameters 298
_refine_ls_number_reflns 6565
_refine_ls_number_restraints 0
_refine_ls_restrained_S_all 1.038
_refine_ls_R_factor_all 0.0537
_refine_ls_R_factor_gt 0.0361
_refine_ls_shift/su_max 0.002
_refine_ls_shift/su_mean 0.000
_refine_ls_structure_factor_coef Fsqd
_refine_ls_weighting_details 'calc w=1/[\s^2^(Fo^2^)+(0.0499P)^2^+0.6775P] where P=(Fo^2^+2Fc^2^)/3'
_refine_ls_weighting_scheme calc
_refine_ls_wR_factor_gt 0.0893
_refine_ls_wR_factor_ref 0.0998
_reflns_number_gt 5056
_reflns_number_total 6565
_reflns_threshold_expression >2sigma(I)
_cod_data_source_file om9002973_si_001.cif
_cod_data_source_block 5f
_cod_depositor_comments
;
The following automatic conversions were performed:

'_symmetry_cell_setting' value 'Monoclinic' changed to 'monoclinic'
according to /home/saulius/struct/CIF-dictionaries/cif_core.dic
dictionary named 'cif_core.dic' version 2.4.2 from 2011-04-26.

Automatic conversion script
Id: cif_fix_values 1715 2011-07-08 13:25:40Z adriana 
;
_cod_original_sg_symbol_H-M P2(1)/n
_cod_database_code 4069599

loop_
_symmetry_equiv_pos_as_xyz
'x, y, z'
'-x+1/2, y+1/2, -z+1/2'
'-x, -y, -z'
'x-1/2, -y-1/2, z-1/2'

loop_
_atom_site_label
_atom_site_type_symbol
_atom_site_fract_x
_atom_site_fract_y
_atom_site_fract_z
_atom_site_U_iso_or_equiv
_atom_site_adp_type
_atom_site_occupancy
_atom_site_symmetry_multiplicity
_atom_site_calc_flag
_atom_site_refinement_flags
Zr1 Zr 0.790148(13) 0.93015(2) 0.580763(11) 0.02708(8) Uani 1 1 d .
Si1 Si 0.81126(5) 1.29691(7) 0.55576(4) 0.04133(17) Uani 1 1 d .
C1 C 0.96653(14) 1.0309(2) 0.72814(12) 0.0301(5) Uani 1 1 d .
C2 C 0.90466(14) 0.8873(2) 0.69803(12) 0.0300(5) Uani 1 1 d .
C11 C 0.93561(15) 1.1511(2) 0.67438(12) 0.0316(5) Uani 1 1 d .
C12 C 1.00032(16) 1.2730(2) 0.69587(13) 0.0383(5) Uani 1 1 d .
H12A H 1.0260 1.2779 0.7493 0.046 Uiso 1 1 calc R
H12B H 0.9648 1.3558 0.6784 0.046 Uiso 1 1 calc R
C13 C 1.08039(18) 1.2688(3) 0.66527(15) 0.0444(6) Uani 1 1 d .
H13A H 1.1183 1.1889 0.6848 0.053 Uiso 1 1 calc R
H13B H 1.0553 1.2597 0.6120 0.053 Uiso 1 1 calc R
C14 C 1.1413(2) 1.3975(3) 0.68515(19) 0.0634(8) Uani 1 1 d .
H14A H 1.1863 1.3934 0.6603 0.076 Uiso 1 1 calc R
H14B H 1.1027 1.4772 0.6667 0.076 Uiso 1 1 calc R
C15 C 1.1916(3) 1.4157(5) 0.7667(2) 0.0979(15) Uani 1 1 d .
H15A H 1.2280 1.4978 0.7749 0.147 Uiso 1 1 calc R
H15B H 1.2314 1.3385 0.7853 0.147 Uiso 1 1 calc R
H15C H 1.1476 1.4222 0.7917 0.147 Uiso 1 1 calc R
C16 C 0.85781(15) 1.1408(2) 0.61491(12) 0.0325(5) Uani 1 1 d .
C17 C 0.7850(2) 1.4353(3) 0.61341(19) 0.0574(8) Uani 1 1 d .
H17A H 0.8402 1.4585 0.6534 0.086 Uiso 1 1 calc R
H17B H 0.7390 1.4033 0.6328 0.086 Uiso 1 1 calc R
H17C H 0.7622 1.5148 0.5834 0.086 Uiso 1 1 calc R
C18 C 0.8891(3) 1.3664(4) 0.5078(2) 0.0715(10) Uani 1 1 d .
H18A H 0.9486 1.3865 0.5436 0.107 Uiso 1 1 calc R
H18B H 0.8628 1.4487 0.4819 0.107 Uiso 1 1 calc R
H18C H 0.8959 1.2998 0.4735 0.107 Uiso 1 1 calc R
C19 C 0.6970(2) 1.2624(3) 0.48011(18) 0.0730(10) Uani 1 1 d .
H19A H 0.6538 1.2265 0.5014 0.109 Uiso 1 1 calc R
H19B H 0.7060 1.1971 0.4460 0.109 Uiso 1 1 calc R
H19C H 0.6733 1.3462 0.4546 0.109 Uiso 1 1 calc R
C20 C 0.91132(19) 0.9203(3) 0.51986(14) 0.0470(7) Uani 1 1 d .
H20A H 0.9712 0.9671 0.5374 0.056 Uiso 1 1 calc R
C21 C 0.8322(2) 0.9691(3) 0.46604(14) 0.0478(6) Uani 1 1 d .
H21A H 0.8270 1.0562 0.4397 0.057 Uiso 1 1 calc R
C22 C 0.76526(19) 0.8652(3) 0.44891(13) 0.0483(7) Uani 1 1 d .
H22A H 0.7060 0.8667 0.4081 0.058 Uiso 1 1 calc R
C23 C 0.80458(18) 0.7512(3) 0.49245(14) 0.0446(6) Uani 1 1 d .
H23A H 0.7776 0.6592 0.4868 0.054 Uiso 1 1 calc R
C24 C 0.89526(18) 0.7855(3) 0.53616(14) 0.0440(6) Uani 1 1 d .
H24A H 0.9421 0.7217 0.5663 0.053 Uiso 1 1 calc R
C25 C 0.67983(18) 0.9217(3) 0.65392(16) 0.0536(8) Uani 1 1 d .
H25A H 0.6972 0.9345 0.7073 0.064 Uiso 1 1 calc R
C26 C 0.64856(18) 1.0242(3) 0.60076(18) 0.0547(8) Uani 1 1 d .
H26A H 0.6384 1.1203 0.6105 0.066 Uiso 1 1 calc R
C27 C 0.61935(17) 0.9614(3) 0.53106(16) 0.0529(7) Uani 1 1 d .
H27A H 0.5846 1.0061 0.4843 0.064 Uiso 1 1 calc R
C28 C 0.63161(17) 0.8206(3) 0.54193(15) 0.0500(7) Uani 1 1 d .
H28A H 0.6087 0.7505 0.5036 0.060 Uiso 1 1 calc R
C29 C 0.67110(17) 0.7954(3) 0.61746(16) 0.0514(7) Uani 1 1 d .
H29A H 0.6807 0.7051 0.6410 0.062 Uiso 1 1 calc R
B3 B 1.02013(17) 0.8956(3) 0.70356(15) 0.0341(6) Uani 1 1 d .
H3 H 1.0420 0.8954 0.6549 0.041 Uiso 1 1 calc R
B4 B 1.07911(17) 0.9945(3) 0.78337(15) 0.0387(6) Uani 1 1 d .
H4 H 1.1393 1.0583 0.7868 0.046 Uiso 1 1 calc R
B5 B 0.99712(19) 1.0490(3) 0.82299(15) 0.0419(7) Uani 1 1 d .
H5 H 1.0041 1.1478 0.8517 0.050 Uiso 1 1 calc R
B6 B 0.88796(18) 0.9829(3) 0.76827(14) 0.0363(6) Uani 1 1 d .
H6 H 0.8239 1.0397 0.7615 0.044 Uiso 1 1 calc R
B7 B 0.97446(18) 0.7486(3) 0.73240(16) 0.0398(6) Uani 1 1 d .
H7 H 0.9665 0.6510 0.7024 0.048 Uiso 1 1 calc R
B8 B 1.08494(19) 0.8133(3) 0.78695(17) 0.0442(7) Uani 1 1 d .
H8 H 1.1493 0.7580 0.7927 0.053 Uiso 1 1 calc R
B9 B 1.0703(2) 0.9077(3) 0.86085(17) 0.0474(8) Uani 1 1 d .
H9 H 1.1252 0.9139 0.9151 0.057 Uiso 1 1 calc R
B10 B 0.9516(2) 0.9001(4) 0.85232(16) 0.0480(8) Uani 1 1 d .
H10 H 0.9291 0.9012 0.9006 0.058 Uiso 1 1 calc R
B11 B 0.89320(19) 0.8022(3) 0.77221(15) 0.0424(7) Uani 1 1 d .
H11 H 0.8322 0.7398 0.7683 0.051 Uiso 1 1 calc R
B12 B 1.0068(2) 0.7545(3) 0.83005(17) 0.0500(8) Uani 1 1 d .
H12 H 1.0205 0.6612 0.8640 0.060 Uiso 1 1 calc R

loop_
_atom_site_aniso_label
_atom_site_aniso_U_11
_atom_site_aniso_U_22
_atom_site_aniso_U_33
_atom_site_aniso_U_23
_atom_site_aniso_U_13
_atom_site_aniso_U_12
Zr1 0.02491(11) 0.03015(13) 0.02273(11) -0.00205(8) 0.00370(8) -0.00020(8)
Si1 0.0467(4) 0.0319(4) 0.0400(4) 0.0095(3) 0.0078(3) 0.0073(3)
C1 0.0254(10) 0.0310(11) 0.0281(11) -0.0002(9) 0.0017(8) -0.0019(8)
C2 0.0275(10) 0.0308(11) 0.0275(11) 0.0030(9) 0.0039(8) -0.0032(8)
C11 0.0334(11) 0.0288(12) 0.0302(11) 0.0003(9) 0.0076(9) 0.0010(9)
C12 0.0383(12) 0.0329(13) 0.0382(13) -0.0024(10) 0.0062(10) -0.0040(10)
C13 0.0458(14) 0.0439(15) 0.0443(14) -0.0007(12) 0.0166(11) -0.0058(11)
C14 0.0562(18) 0.062(2) 0.076(2) 0.0022(17) 0.0275(16) -0.0165(15)
C15 0.077(3) 0.125(4) 0.093(3) -0.045(3) 0.031(2) -0.058(2)
C16 0.0351(11) 0.0276(12) 0.0309(11) 0.0019(9) 0.0062(9) 0.0024(9)
C17 0.0549(17) 0.0454(17) 0.071(2) 0.0034(15) 0.0203(15) 0.0102(13)
C18 0.085(2) 0.067(2) 0.072(2) 0.0352(19) 0.0395(19) 0.0243(19)
C19 0.071(2) 0.057(2) 0.062(2) 0.0134(16) -0.0144(16) 0.0141(16)
C20 0.0449(14) 0.0659(19) 0.0374(14) -0.0079(13) 0.0232(12) -0.0113(12)
C21 0.0656(17) 0.0507(16) 0.0302(13) 0.0000(11) 0.0205(12) -0.0046(13)
C22 0.0493(15) 0.0660(19) 0.0246(12) -0.0126(12) 0.0063(11) -0.0006(13)
C23 0.0518(15) 0.0415(15) 0.0422(14) -0.0136(12) 0.0182(11) -0.0039(11)
C24 0.0435(13) 0.0522(16) 0.0401(14) -0.0040(12) 0.0193(11) 0.0096(12)
C25 0.0312(12) 0.094(2) 0.0376(14) -0.0151(15) 0.0141(11) -0.0115(13)
C26 0.0357(13) 0.0589(18) 0.070(2) -0.0191(16) 0.0188(13) 0.0074(12)
C27 0.0263(12) 0.075(2) 0.0484(16) 0.0025(14) 0.0006(11) 0.0078(12)
C28 0.0324(12) 0.0658(19) 0.0486(16) -0.0199(14) 0.0096(11) -0.0160(12)
C29 0.0366(13) 0.0601(18) 0.0595(18) 0.0054(14) 0.0191(12) -0.0112(12)
B3 0.0250(12) 0.0337(14) 0.0388(14) 0.0039(11) 0.0047(10) 0.0016(10)
B4 0.0257(12) 0.0445(17) 0.0359(14) 0.0053(12) -0.0023(10) -0.0033(11)
B5 0.0372(14) 0.0546(19) 0.0250(13) 0.0002(12) -0.0008(10) -0.0027(12)
B6 0.0313(13) 0.0500(16) 0.0253(12) 0.0007(12) 0.0068(10) -0.0021(11)
B7 0.0340(13) 0.0329(15) 0.0444(15) 0.0106(12) 0.0028(11) 0.0009(11)
B8 0.0305(13) 0.0432(17) 0.0482(17) 0.0138(13) -0.0001(12) 0.0046(11)
B9 0.0372(14) 0.057(2) 0.0340(15) 0.0126(13) -0.0052(12) -0.0038(13)
B10 0.0406(15) 0.068(2) 0.0285(14) 0.0109(14) 0.0034(12) -0.0061(14)
B11 0.0360(14) 0.0514(18) 0.0342(14) 0.0135(13) 0.0046(11) -0.0086(12)
B12 0.0400(15) 0.0528(19) 0.0437(17) 0.0217(15) -0.0033(12) -0.0046(13)

loop_
_atom_type_symbol
_atom_type_description
_atom_type_scat_dispersion_real
_atom_type_scat_dispersion_imag
_atom_type_scat_source
C C 0.0033 0.0016 'International Tables Vol C Tables 4.2.6.8 and 6.1.1.4'
H H 0.0000 0.0000 'International Tables Vol C Tables 4.2.6.8 and 6.1.1.4'
B B 0.0013 0.0007 'International Tables Vol C Tables 4.2.6.8 and 6.1.1.4'
Si Si 0.0817 0.0704 'International Tables Vol C Tables 4.2.6.8 and 6.1.1.4'
Zr Zr -2.9673 0.5597 'International Tables Vol C Tables 4.2.6.8 and 6.1.1.4'

loop_
_geom_angle_atom_site_label_1
_geom_angle_atom_site_label_2
_geom_angle_atom_site_label_3
_geom_angle
C16 Zr1 C2 76.68(8)
C16 Zr1 C27 108.42(9)
C2 Zr1 C27 136.74(9)
C16 Zr1 C23 133.09(9)
C2 Zr1 C23 108.32(8)
C27 Zr1 C23 98.71(9)
C16 Zr1 C24 108.65(9)
C2 Zr1 C24 82.65(8)
C27 Zr1 C24 131.02(9)
C23 Zr1 C24 32.48(8)
C16 Zr1 C26 87.74(9)
C2 Zr1 C26 108.52(9)
C27 Zr1 C26 32.59(9)
C23 Zr1 C26 130.03(9)
C24 Zr1 C26 162.23(9)
C16 Zr1 C22 114.33(9)
C2 Zr1 C22 136.20(9)
C27 Zr1 C22 82.32(10)
C23 Zr1 C22 32.40(9)
C24 Zr1 C22 53.56(9)
C26 Zr1 C22 113.98(9)
C16 Zr1 C20 80.37(9)
C2 Zr1 C20 90.60(9)
C27 Zr1 C20 132.59(10)
C23 Zr1 C20 53.48(9)
C24 Zr1 C20 32.18(9)
C26 Zr1 C20 154.57(11)
C22 Zr1 C20 53.28(9)
C16 Zr1 C28 139.42(9)
C2 Zr1 C28 122.14(9)
C27 Zr1 C28 32.22(10)
C23 Zr1 C28 78.73(9)
C24 Zr1 C28 109.25(9)
C26 Zr1 C28 53.22(10)
C22 Zr1 C28 78.27(9)
C20 Zr1 C28 129.60(9)
C16 Zr1 C21 83.66(9)
C2 Zr1 C21 121.85(9)
C27 Zr1 C21 101.35(10)
C23 Zr1 C21 53.35(9)
C24 Zr1 C21 53.07(9)
C26 Zr1 C21 124.91(10)
C22 Zr1 C21 32.22(9)
C20 Zr1 C21 31.80(9)
C28 Zr1 C21 108.25(9)
C16 Zr1 C29 133.01(9)
C2 Zr1 C29 90.83(8)
C27 Zr1 C29 53.46(10)
C23 Zr1 C29 93.90(10)
C24 Zr1 C29 114.45(10)
C26 Zr1 C29 53.26(11)
C22 Zr1 C29 105.96(10)
C20 Zr1 C29 145.78(10)
C28 Zr1 C29 31.89(9)
C21 Zr1 C29 137.97(9)
C16 Zr1 C25 101.09(9)
C2 Zr1 C25 83.44(9)
C27 Zr1 C25 53.30(10)
C23 Zr1 C25 125.74(9)
C24 Zr1 C25 143.08(10)
C26 Zr1 C25 31.95(10)
C22 Zr1 C25 130.48(9)
C20 Zr1 C25 173.32(10)
C28 Zr1 C25 52.69(9)
C21 Zr1 C25 154.54(10)
C29 Zr1 C25 31.96(9)
C18 Si1 C17 109.55(16)
C18 Si1 C16 114.52(13)
C17 Si1 C16 109.66(13)
C18 Si1 C19 105.50(17)
C17 Si1 C19 104.63(15)
C16 Si1 C19 112.46(13)
C11 C1 C2 113.42(16)
C11 C1 B3 118.24(19)
C2 C1 B3 61.94(14)
C11 C1 B6 114.40(18)
C2 C1 B6 61.51(15)
B3 C1 B6 113.38(19)
C11 C1 B4 126.01(19)
C2 C1 B4 111.70(17)
B3 C1 B4 62.31(15)
B6 C1 B4 112.28(18)
C11 C1 B5 123.1(2)
C2 C1 B5 111.46(18)
B3 C1 B5 112.86(18)
B6 C1 B5 61.93(15)
B4 C1 B5 61.25(16)
C1 C2 B7 108.60(16)
C1 C2 B11 108.89(17)
B7 C2 B11 61.61(17)
C1 C2 B6 59.99(14)
B7 C2 B6 111.33(18)
B11 C2 B6 61.62(17)
C1 C2 B3 59.74(14)
B7 C2 B3 61.50(15)
B11 C2 B3 111.39(17)
B6 C2 B3 110.30(17)
C1 C2 Zr1 109.19(13)
B7 C2 Zr1 131.94(16)
B11 C2 Zr1 128.57(14)
B6 C2 Zr1 112.80(14)
B3 C2 Zr1 117.21(14)
C16 C11 C12 126.9(2)
C16 C11 C1 119.9(2)
C12 C11 C1 113.21(18)
C11 C12 C13 114.3(2)
C14 C13 C12 112.5(2)
C15 C14 C13 114.1(3)
C11 C16 Si1 119.72(17)
C11 C16 Zr1 119.58(16)
Si1 C16 Zr1 120.49(11)
C21 C20 C24 108.4(2)
C21 C20 Zr1 74.67(16)
C24 C20 Zr1 73.42(14)
C20 C21 C22 108.3(3)
C20 C21 Zr1 73.53(15)
C22 C21 Zr1 73.18(15)
C23 C22 C21 107.6(2)
C23 C22 Zr1 73.14(14)
C21 C22 Zr1 74.60(14)
C22 C23 C24 107.9(2)
C22 C23 Zr1 74.45(15)
C24 C23 Zr1 74.08(14)
C20 C24 C23 107.9(2)
C20 C24 Zr1 74.40(15)
C23 C24 Zr1 73.44(14)
C26 C25 C29 108.2(3)
C26 C25 Zr1 72.44(16)
C29 C25 Zr1 73.70(15)
C25 C26 C27 107.9(3)
C25 C26 Zr1 75.60(15)
C27 C26 Zr1 72.78(15)
C28 C27 C26 107.7(3)
C28 C27 Zr1 75.55(14)
C26 C27 Zr1 74.63(14)
C27 C28 C29 108.6(3)
C27 C28 Zr1 72.22(14)
C29 C28 Zr1 74.58(14)
C28 C29 C25 107.5(3)
C28 C29 Zr1 73.53(15)
C25 C29 Zr1 74.33(15)
C1 B3 C2 58.31(13)
C1 B3 B8 106.0(2)
C2 B3 B8 106.26(19)
C1 B3 B7 105.0(2)
C2 B3 B7 58.38(14)
B8 B3 B7 60.45(15)
C1 B3 B4 59.50(15)
C2 B3 B4 106.58(19)
B8 B3 B4 59.90(17)
B7 B3 B4 108.0(2)
C1 B4 B9 105.60(19)
C1 B4 B5 59.44(14)
B9 B4 B5 60.31(18)
C1 B4 B8 104.82(18)
B9 B4 B8 60.29(18)
B5 B4 B8 108.6(2)
C1 B4 B3 58.19(14)
B9 B4 B3 107.9(2)
B5 B4 B3 108.00(18)
B8 B4 B3 59.73(16)
C1 B5 B4 59.31(15)
C1 B5 B6 58.34(14)
B4 B5 B6 107.8(2)
C1 B5 B9 105.1(2)
B4 B5 B9 59.75(18)
B6 B5 B9 107.5(2)
C1 B5 B10 104.9(2)
B4 B5 B10 107.9(2)
B6 B5 B10 59.86(16)
B9 B5 B10 59.93(18)
C1 B6 C2 58.51(14)
C1 B6 B11 105.3(2)
C2 B6 B11 58.63(16)
C1 B6 B5 59.74(15)
C2 B6 B5 107.30(19)
B11 B6 B5 108.6(2)
C1 B6 B10 106.44(19)
C2 B6 B10 106.5(2)
B11 B6 B10 60.22(17)
B5 B6 B10 60.50(16)
C2 B7 B11 59.20(15)
C2 B7 B3 60.12(14)
B11 B7 B3 108.3(2)
C2 B7 B12 107.2(2)
B11 B7 B12 60.67(17)
B3 B7 B12 108.0(2)
C2 B7 B8 107.08(19)
B11 B7 B8 108.4(2)
B3 B7 B8 59.76(15)
B12 B7 B8 59.87(17)
B3 B8 B4 60.36(15)
B3 B8 B9 107.9(2)
B4 B8 B9 59.60(18)
B3 B8 B12 108.11(19)
B4 B8 B12 107.9(2)
B9 B8 B12 59.98(19)
B3 B8 B7 59.79(15)
B4 B8 B7 107.79(18)
B9 B8 B7 107.5(2)
B12 B8 B7 59.93(17)
B4 B9 B5 59.94(17)
B4 B9 B8 60.12(18)
B5 B9 B8 108.1(2)
B4 B9 B12 108.4(2)
B5 B9 B12 108.6(2)
B8 B9 B12 60.01(19)
B4 B9 B10 108.43(19)
B5 B9 B10 60.44(18)
B8 B9 B10 108.2(2)
B12 B9 B10 60.21(19)
B6 B10 B11 59.64(16)
B6 B10 B9 107.1(2)
B11 B10 B9 107.5(2)
B6 B10 B12 107.6(2)
B11 B10 B12 60.17(18)
B9 B10 B12 59.80(18)
B6 B10 B5 59.64(16)
B11 B10 B5 107.4(2)
B9 B10 B5 59.63(17)
B12 B10 B5 107.6(2)
C2 B11 B7 59.19(15)
C2 B11 B6 59.76(15)
B7 B11 B6 107.9(2)
C2 B11 B10 107.4(2)
B7 B11 B10 108.4(2)
B6 B11 B10 60.14(17)
C2 B11 B12 106.8(2)
B7 B11 B12 60.23(17)
B6 B11 B12 107.9(2)
B10 B11 B12 60.05(18)
B9 B12 B8 60.01(19)
B9 B12 B7 107.7(2)
B8 B12 B7 60.20(17)
B9 B12 B10 59.99(19)
B8 B12 B10 108.0(2)
B7 B12 B10 107.3(2)
B9 B12 B11 107.4(2)
B8 B12 B11 107.4(2)
B7 B12 B11 59.10(16)
B10 B12 B11 59.78(18)

loop_
_geom_bond_atom_site_label_1
_geom_bond_atom_site_label_2
_geom_bond_distance
Zr1 C16 2.299(2)
Zr1 C2 2.382(2)
Zr1 C27 2.491(2)
Zr1 C23 2.504(2)
Zr1 C24 2.512(2)
Zr1 C26 2.515(3)
Zr1 C22 2.521(2)
Zr1 C20 2.524(3)
Zr1 C28 2.533(2)
Zr1 C21 2.539(3)
Zr1 C29 2.547(3)
Zr1 C25 2.555(3)
Si1 C18 1.874(3)
Si1 C17 1.881(3)
Si1 C16 1.892(2)
Si1 C19 1.893(3)
C1 C11 1.531(3)
C1 C2 1.684(3)
C1 B3 1.710(4)
C1 B6 1.710(4)
C1 B4 1.733(3)
C1 B5 1.736(4)
C2 B7 1.715(3)
C2 B11 1.716(4)
C2 B6 1.736(4)
C2 B3 1.747(3)
C11 C16 1.350(3)
C11 C12 1.516(3)
C12 C13 1.539(4)
C13 C14 1.537(4)
C14 C15 1.507(5)
C20 C21 1.387(4)
C20 C24 1.396(4)
C21 C22 1.404(4)
C22 C23 1.402(4)
C23 C24 1.403(4)
C25 C26 1.396(4)
C25 C29 1.405(4)
C26 C27 1.405(4)
C27 C28 1.395(4)
C28 C29 1.396(4)
B3 B8 1.770(4)
B3 B7 1.770(4)
B3 B4 1.781(4)
B4 B9 1.764(4)
B4 B5 1.767(4)
B4 B8 1.773(4)
B5 B6 1.773(4)
B5 B9 1.774(4)
B5 B10 1.788(4)
B6 B11 1.768(4)
B6 B10 1.777(4)
B7 B11 1.757(4)
B7 B12 1.777(4)
B7 B8 1.782(4)
B8 B9 1.776(5)
B8 B12 1.776(5)
B9 B12 1.776(4)
B9 B10 1.779(4)
B10 B11 1.778(4)
B10 B12 1.783(5)
B11 B12 1.785(4)
